data_4113002
loop_
_publ_author_name
'Jun-Li Hou'
'Xue-Bin Shao'
'Guang-Ju Chen'
'Yan-Xia Zhou'
'Xi-Kui Jiang'
'Zhan-Ting Li'

_publ_section_title
;
 Hydrogen Bonded Oligohydrazide Foldamers and Their Recognition for
 Saccharides
;
_journal_name_full 'Journal of the American Chemical Society'
_journal_page_first 12386
_journal_page_last 12394
_journal_paper_doi 10.1021/ja047436p
_journal_volume 126
_journal_year 2004
_chemical_formula_sum 'C16 H16 N2 O4'
_chemical_formula_weight 300.31
_chemical_name_systematic
; 
 ? 
;
_space_group_IT_number 61
_symmetry_cell_setting orthorhombic
_symmetry_space_group_name_Hall '-P 2ac 2ab'
_symmetry_space_group_name_H-M 'P b c a'
_atom_sites_solution_hydrogens geom
_atom_sites_solution_primary direct
_atom_sites_solution_secondary difmap
_audit_creation_method SHELXL-97
_cell_angle_alpha 90.00
_cell_angle_beta 90.00
_cell_angle_gamma 90.00
_cell_formula_units_Z 4
_cell_length_a 13.811(2)
_cell_length_b 7.1564(11)
_cell_length_c 15.092(2)
_cell_measurement_reflns_used 691
_cell_measurement_temperature 293(2)
_cell_measurement_theta_max 38.506
_cell_measurement_theta_min 5.398
_cell_volume 1491.6(4)
_computing_cell_refinement 'Bruker SMART'
_computing_data_collection 'Bruker SMART'
_computing_data_reduction 'Bruker SHELXTL'
_computing_molecular_graphics 'Bruker SHELXTL'
_computing_publication_material 'Bruker SHELXTL'
_computing_structure_refinement 'SHELXL-97 (Sheldrick, 1997)'
_computing_structure_solution 'SHELXS-97 (Sheldrick, 1990)'
_diffrn_ambient_temperature 293(2)
_diffrn_measured_fraction_theta_full 0.963
_diffrn_measured_fraction_theta_max 0.963
_diffrn_measurement_device_type 'CCD area detector'
_diffrn_measurement_method 'phi and omega scans'
_diffrn_radiation_monochromator graphite
_diffrn_radiation_source 'fine-focus sealed tube'
_diffrn_radiation_type MoK\a
_diffrn_radiation_wavelength 0.71073
_diffrn_reflns_av_R_equivalents 0.0985
_diffrn_reflns_av_sigmaI/netI 0.1102
_diffrn_reflns_limit_h_max 18
_diffrn_reflns_limit_h_min -17
_diffrn_reflns_limit_k_max 8
_diffrn_reflns_limit_k_min -9
_diffrn_reflns_limit_l_max 19
_diffrn_reflns_limit_l_min -17
_diffrn_reflns_number 8364
_diffrn_reflns_theta_full 28.27
_diffrn_reflns_theta_max 28.27
_diffrn_reflns_theta_min 2.70
_exptl_absorpt_coefficient_mu 0.097
_exptl_absorpt_correction_T_max 1.00000
_exptl_absorpt_correction_T_min 0.12667
_exptl_absorpt_correction_type sadabs
_exptl_crystal_colour colourless
_exptl_crystal_density_diffrn 1.337
_exptl_crystal_F_000 632
_exptl_crystal_size_max 0.451
_exptl_crystal_size_mid 0.196
_exptl_crystal_size_min 0.104
_refine_diff_density_max 0.139
_refine_diff_density_min -0.133
_refine_diff_density_rms 0.038
_refine_ls_extinction_coef 0.0052(11)
_refine_ls_extinction_expression Fc^*^=kFc[1+0.001xFc^2^\l^3^/sin(2\q)]^-1/4^
_refine_ls_extinction_method SHELXL
_refine_ls_goodness_of_fit_ref 0.790
_refine_ls_hydrogen_treatment mixed
_refine_ls_matrix_type full
_refine_ls_number_parameters 133
_refine_ls_number_reflns 1780
_refine_ls_number_restraints 3
_refine_ls_restrained_S_all 0.791
_refine_ls_R_factor_all 0.1227
_refine_ls_R_factor_gt 0.0482
_refine_ls_shift/su_max 0.000
_refine_ls_shift/su_mean 0.000
_refine_ls_structure_factor_coef Fsqd
_refine_ls_weighting_details 'calc w=1/[\s^2^(Fo^2^)+(0.0280P)^2^+0.0000P] where P=(Fo^2^+2Fc^2^)/3'
_refine_ls_weighting_scheme calc
_refine_ls_wR_factor_gt 0.0818
_refine_ls_wR_factor_ref 0.0954
_reflns_number_gt 788
_reflns_number_total 1780
_reflns_threshold_expression >2sigma(I)
_cod_data_source_file ja047436psi20040502_123916.cif
_cod_data_source_block cd23365
_cod_original_cell_volume 1491.7(4)
_cod_database_code 4113002

loop_
_symmetry_equiv_pos_as_xyz
'x, y, z'
'-x+1/2, -y, z+1/2'
'-x, y+1/2, -z+1/2'
'x+1/2, -y+1/2, -z'
'-x, -y, -z'
'x-1/2, y, -z-1/2'
'x, -y-1/2, z-1/2'
'-x-1/2, y-1/2, z'

loop_
_atom_site_label
_atom_site_type_symbol
_atom_site_fract_x
_atom_site_fract_y
_atom_site_fract_z
_atom_site_U_iso_or_equiv
_atom_site_adp_type
_atom_site_occupancy
_atom_site_symmetry_multiplicity
_atom_site_calc_flag
_atom_site_refinement_flags
N1 N 0.52776(10) 0.4194(2) 0.50219(11) 0.0536(5) Uani 1 1 d .
O1 O 0.47945(11) 0.37803(19) 0.64057(8) 0.0889(6) Uani 1 1 d .
O2 O 0.62960(9) 0.15255(18) 0.42906(8) 0.0551(4) Uani 1 1 d .
C1 C 0.62888(12) 0.0568(3) 0.50798(11) 0.0451(5) Uani 1 1 d .
C2 C 0.67416(14) -0.1123(3) 0.51933(14) 0.0578(6) Uani 1 1 d .
C3 C 0.67163(15) -0.2025(4) 0.59996(15) 0.0643(7) Uani 1 1 d .
C4 C 0.62441(15) -0.1226(3) 0.67085(15) 0.0614(6) Uani 1 1 d .
C5 C 0.57883(14) 0.0456(3) 0.65978(13) 0.0540(6) Uani 1 1 d D
C6 C 0.57981(12) 0.1412(3) 0.57938(11) 0.0448(5) Uani 1 1 d .
C7 C 0.52525(14) 0.3195(3) 0.57665(13) 0.0524(5) Uani 1 1 d .
C8 C 0.6737(2) 0.0666(4) 0.35340(16) 0.0735(7) Uani 1 1 d D
H1 H 0.7056(12) -0.171(2) 0.4705(11) 0.063(6) Uiso 1 1 d .
H2 H 0.7040(12) -0.322(3) 0.6072(10) 0.066(6) Uiso 1 1 d .
H3 H 0.6243(13) -0.189(3) 0.7275(12) 0.079(7) Uiso 1 1 d .
H4 H 0.5453(12) 0.105(2) 0.7092(10) 0.079(7) Uiso 1 1 d D
H5 H 0.6435(15) -0.056(2) 0.3409(13) 0.100(9) Uiso 1 1 d D
H6 H 0.7449(15) 0.055(3) 0.3630(11) 0.081(7) Uiso 1 1 d .
H7 H 0.6624(14) 0.161(3) 0.3061(12) 0.103(9) Uiso 1 1 d D
H8 H 0.5526(14) 0.372(3) 0.4499(13) 0.088(7) Uiso 1 1 d .

loop_
_atom_site_aniso_label
_atom_site_aniso_U_11
_atom_site_aniso_U_22
_atom_site_aniso_U_33
_atom_site_aniso_U_23
_atom_site_aniso_U_13
_atom_site_aniso_U_12
N1 0.0583(12) 0.0530(12) 0.0494(11) -0.0002(10) 0.0139(9) 0.0118(8)
O1 0.1300(13) 0.0814(12) 0.0552(9) 0.0024(8) 0.0391(9) 0.0390(10)
O2 0.0608(8) 0.0603(9) 0.0441(8) -0.0051(7) 0.0127(6) 0.0063(7)
C1 0.0368(10) 0.0530(13) 0.0454(12) -0.0028(10) -0.0008(9) -0.0041(10)
C2 0.0524(13) 0.0590(15) 0.0620(14) -0.0062(12) 0.0093(11) 0.0057(12)
C3 0.0541(14) 0.0613(17) 0.0775(18) 0.0094(13) 0.0044(12) 0.0105(13)
C4 0.0561(13) 0.0696(17) 0.0586(14) 0.0119(13) 0.0021(11) 0.0082(12)
C5 0.0497(13) 0.0631(15) 0.0492(13) 0.0041(11) 0.0053(10) 0.0017(12)
C6 0.0383(10) 0.0503(13) 0.0457(11) -0.0043(10) 0.0031(9) -0.0018(10)
C7 0.0592(13) 0.0517(14) 0.0462(12) 0.0001(11) 0.0089(10) 0.0019(11)
C8 0.083(2) 0.081(2) 0.0569(16) -0.0154(15) 0.0206(14) 0.0044(18)

loop_
_atom_type_symbol
_atom_type_description
_atom_type_scat_dispersion_real
_atom_type_scat_dispersion_imag
_atom_type_scat_source
C C 0.0033 0.0016 'International Tables Vol C Tables 4.2.6.8 and 6.1.1.4'
H H 0.0000 0.0000 'International Tables Vol C Tables 4.2.6.8 and 6.1.1.4'
N N 0.0061 0.0033 'International Tables Vol C Tables 4.2.6.8 and 6.1.1.4'
O O 0.0106 0.0060 'International Tables Vol C Tables 4.2.6.8 and 6.1.1.4'

loop_
_geom_angle_atom_site_label_1
_geom_angle_atom_site_label_2
_geom_angle_atom_site_label_3
_geom_angle
_geom_angle_site_symmetry_1
_geom_angle_site_symmetry_3
C7 N1 N1 118.18(19) . 5_666
C7 N1 H8 122.4(12) . .
N1 N1 H8 117.8(13) 5_666 .
C1 O2 C8 118.68(17) . .
C2 C1 O2 122.98(17) . .
C2 C1 C6 120.09(18) . .
O2 C1 C6 116.93(18) . .
C1 C2 C3 120.8(2) . .
C1 C2 H1 120.1(11) . .
C3 C2 H1 119.1(11) . .
C4 C3 C2 120.3(2) . .
C4 C3 H2 119.7(10) . .
C2 C3 H2 120.1(10) . .
C5 C4 C3 119.2(2) . .
C5 C4 H3 122.3(11) . .
C3 C4 H3 118.5(11) . .
C4 C5 C6 122.2(2) . .
C4 C5 H4 120.6(11) . .
C6 C5 H4 117.2(11) . .
C5 C6 C1 117.43(18) . .
C5 C6 C7 116.23(17) . .
C1 C6 C7 126.29(17) . .
O1 C7 N1 119.57(19) . .
O1 C7 C6 122.25(18) . .
N1 C7 C6 118.17(16) . .
O2 C8 H5 110.7(13) . .
O2 C8 H6 109.7(11) . .
H5 C8 H6 111.9(18) . .
O2 C8 H7 102.3(13) . .
H5 C8 H7 113.6(18) . .
H6 C8 H7 108.2(16) . .

loop_
_geom_bond_atom_site_label_1
_geom_bond_atom_site_label_2
_geom_bond_distance
_geom_bond_site_symmetry_2
N1 C7 1.332(2) .
N1 N1 1.387(3) 5_666
N1 H8 0.923(19) .
O1 C7 1.227(2) .
O2 C1 1.3741(19) .
O2 C8 1.433(2) .
C1 C2 1.373(3) .
C1 C6 1.409(2) .
C2 C3 1.378(3) .
C2 H1 0.954(16) .
C3 C4 1.377(3) .
C3 H2 0.971(18) .
C4 C5 1.369(3) .
C4 H3 0.980(18) .
C5 C6 1.393(2) .
C5 H4 0.976(13) .
C6 C7 1.483(2) .
C8 H5 0.988(15) .
C8 H6 0.997(19) .
C8 H7 0.996(15) .

loop_
_geom_torsion_atom_site_label_1
_geom_torsion_atom_site_label_2
_geom_torsion_atom_site_label_3
_geom_torsion_atom_site_label_4
_geom_torsion
_geom_torsion_site_symmetry_1
C8 O2 C1 C2 4.5(3) .
C8 O2 C1 C6 -176.30(19) .
O2 C1 C2 C3 179.76(17) .
C6 C1 C2 C3 0.6(3) .
C1 C2 C3 C4 -0.8(3) .
C2 C3 C4 C5 1.0(3) .
C3 C4 C5 C6 -1.1(3) .
C4 C5 C6 C1 0.9(3) .
C4 C5 C6 C7 178.52(17) .
C2 C1 C6 C5 -0.6(3) .
O2 C1 C6 C5 -179.83(16) .
C2 C1 C6 C7 -177.99(17) .
O2 C1 C6 C7 2.8(2) .
N1 N1 C7 O1 -4.6(3) 5_666
N1 N1 C7 C6 176.31(18) 5_666
C5 C6 C7 O1 -1.9(3) .
C1 C6 C7 O1 175.46(18) .
C5 C6 C7 N1 177.16(17) .
C1 C6 C7 N1 -5.4(3) .
